data_7123274
loop_
_publ_author_name
'Abudurusuli, Ailijiang'
'Wu, Kui'
'Tudi, Abudukadi'
'Yang, Zhihua'
'Pan, Shilie'

_publ_section_title
;
 ABaSbQ3 (A = Li, Na; Q = S, Se): diverse arrangement modes of isolated
 SbQ3 ligands regulating the magnitudes of birefringences
;
_journal_name_full 'Chemical Communications'
_journal_paper_doi 10.1039/C9CC00560A
_journal_year 2019
_chemical_formula_sum 'Ba2 Li2 S6 Sb2'
_chemical_formula_weight 724.42
_chemical_name_systematic
; 
 ? 
;
_space_group_IT_number 55
_symmetry_cell_setting orthorhombic
_symmetry_space_group_name_Hall '-P 2 2ab'
_symmetry_space_group_name_H-M 'P b a m'
_atom_sites_solution_primary direct
_atom_sites_solution_secondary difmap
_audit_creation_method SHELXL-97
_audit_update_record
;
2018-11-10 deposited with the CCDC.    2019-04-08 downloaded from the CCDC.
;
_cell_angle_alpha 90.00
_cell_angle_beta 90.00
_cell_angle_gamma 90.00
_cell_formula_units_Z 4
_cell_length_a 11.673(3)
_cell_length_b 12.166(3)
_cell_length_c 8.780(2)
_cell_measurement_reflns_used 2154
_cell_measurement_temperature 293(2)
_cell_measurement_theta_max 27.36
_cell_measurement_theta_min 3.35
_cell_volume 1246.9(5)
_computing_cell_refinement 'Bruker SMART'
_computing_data_collection 'Bruker SMART'
_computing_data_reduction 'Bruker SAINT'
_computing_molecular_graphics 'Bruker SHELXTL'
_computing_publication_material 'Bruker SHELXTL'
_computing_structure_refinement 'Bruker SHELXTL'
_computing_structure_solution 'Bruker SHELXTL'
_diffrn_ambient_temperature 293(2)
_diffrn_measured_fraction_theta_full 0.998
_diffrn_measured_fraction_theta_max 0.998
_diffrn_measurement_device_type 'CCD area detector'
_diffrn_measurement_method 'phi and omega scans'
_diffrn_radiation_monochromator graphite
_diffrn_radiation_source 'fine-focus sealed tube'
_diffrn_radiation_type MoK\a
_diffrn_radiation_wavelength 0.71073
_diffrn_reflns_av_R_equivalents 0.0356
_diffrn_reflns_av_sigmaI/netI 0.0281
_diffrn_reflns_limit_h_max 15
_diffrn_reflns_limit_h_min -14
_diffrn_reflns_limit_k_max 15
_diffrn_reflns_limit_k_min -11
_diffrn_reflns_limit_l_max 11
_diffrn_reflns_limit_l_min -8
_diffrn_reflns_number 7331
_diffrn_reflns_theta_full 27.55
_diffrn_reflns_theta_max 27.55
_diffrn_reflns_theta_min 2.32
_exptl_absorpt_coefficient_mu 11.464
_exptl_absorpt_correction_T_max 0.7456
_exptl_absorpt_correction_T_min 0.4973
_exptl_absorpt_correction_type multi-scan
_exptl_absorpt_process_details SADABS
_exptl_crystal_colour pink
_exptl_crystal_density_diffrn 3.859
_exptl_crystal_description block
_exptl_crystal_F_000 1264
_exptl_crystal_size_max 0.156
_exptl_crystal_size_mid 0.124
_exptl_crystal_size_min 0.094
_refine_diff_density_max 0.798
_refine_diff_density_min -0.879
_refine_diff_density_rms 0.160
_refine_ls_extinction_coef 0.00119(5)
_refine_ls_extinction_expression Fc^*^=kFc[1+0.001xFc^2^\l^3^/sin(2\q)]^-1/4^
_refine_ls_extinction_method SHELXL
_refine_ls_goodness_of_fit_ref 1.032
_refine_ls_matrix_type full
_refine_ls_number_parameters 65
_refine_ls_number_reflns 1534
_refine_ls_number_restraints 0
_refine_ls_restrained_S_all 1.032
_refine_ls_R_factor_all 0.0240
_refine_ls_R_factor_gt 0.0192
_refine_ls_shift/su_max 0.000
_refine_ls_shift/su_mean 0.000
_refine_ls_structure_factor_coef Fsqd
_refine_ls_weighting_details 'calc w=1/[\s^2^(Fo^2^)+(0.0115P)^2^+0.1846P] where P=(Fo^2^+2Fc^2^)/3'
_refine_ls_weighting_scheme calc
_refine_ls_wR_factor_gt 0.0373
_refine_ls_wR_factor_ref 0.0392
_reflns_number_gt 1349
_reflns_number_total 1534
_reflns_threshold_expression >2sigma(I)
_cod_data_source_file c9cc00560a2.cif
_cod_data_source_block 22
_cod_depositor_comments
;
The following automatic conversions were performed:

'_symmetry_cell_setting' value 'Orthorhombic' changed to
'orthorhombic' according to
/home/data/users/saulius/crontab/automatic-downloads/rss-feeds/RSC/lib/dictionaries/cif_core.dic
dictionary named 'cif_core.dic' version 2.4.2 from 2011-04-26.

Automatic conversion script
Id: cif_fix_values 4973 2017-02-22 13:04:09Z antanas 
;
_cod_original_sg_symbol_H-M Pbam
_cod_database_code 7123274

loop_
_symmetry_equiv_pos_as_xyz
'x, y, z'
'-x, -y, z'
'x+1/2, -y+1/2, -z'
'-x+1/2, y+1/2, -z'
'-x, -y, -z'
'x, y, -z'
'-x-1/2, y-1/2, z'
'x-1/2, -y-1/2, z'

loop_
_atom_site_label
_atom_site_type_symbol
_atom_site_fract_x
_atom_site_fract_y
_atom_site_fract_z
_atom_site_U_iso_or_equiv
_atom_site_adp_type
_atom_site_occupancy
_atom_site_symmetry_multiplicity
_atom_site_calc_flag
_atom_site_refinement_flags
Ba1 Ba 0.32552(3) 0.47974(3) 0.5000 0.01544(9) Uani 1 2 d S
Ba2 Ba 0.00535(2) 0.33247(3) 0.0000 0.01524(9) Uani 1 2 d S
Sb1 Sb 0.29925(3) 0.46575(3) 0.0000 0.01621(10) Uani 1 2 d S
Sb2 Sb 0.00105(3) 0.28723(3) 0.5000 0.01595(10) Uani 1 2 d S
S1 S 0.26369(10) 0.26892(11) 0.0000 0.0156(3) Uani 1 2 d S
S2 S 0.16527(8) 0.50579(8) 0.20386(11) 0.0174(2) Uani 1 1 d .
S3 S 0.02530(8) 0.15730(8) 0.29207(11) 0.0175(2) Uani 1 1 d .
S4 S -0.20738(11) 0.27514(11) 0.5000 0.0162(3) Uani 1 2 d S
Li1 Li 0.2353(6) 0.1897(6) 0.2460(7) 0.0226(15) Uani 1 1 d .

loop_
_atom_site_aniso_label
_atom_site_aniso_U_11
_atom_site_aniso_U_22
_atom_site_aniso_U_33
_atom_site_aniso_U_23
_atom_site_aniso_U_13
_atom_site_aniso_U_12
Ba1 0.01715(17) 0.01398(17) 0.01521(17) 0.000 0.000 0.00121(13)
Ba2 0.01134(16) 0.01648(18) 0.01789(18) 0.000 0.000 -0.00043(12)
Sb1 0.01385(18) 0.0178(2) 0.01702(19) 0.000 0.000 -0.00271(14)
Sb2 0.01617(18) 0.0150(2) 0.01663(19) 0.000 0.000 -0.00153(14)
S1 0.0143(6) 0.0167(7) 0.0158(7) 0.000 0.000 0.0019(5)
S2 0.0194(5) 0.0192(5) 0.0136(5) -0.0019(4) -0.0013(4) 0.0007(4)
S3 0.0167(5) 0.0210(5) 0.0148(5) 0.0004(4) 0.0008(4) 0.0006(4)
S4 0.0159(6) 0.0167(7) 0.0159(7) 0.000 0.000 0.0034(5)
Li1 0.020(3) 0.033(4) 0.015(3) -0.002(3) 0.002(2) -0.003(3)

loop_
_atom_type_symbol
_atom_type_description
_atom_type_scat_dispersion_real
_atom_type_scat_dispersion_imag
_atom_type_scat_source
Ba Ba -0.3244 2.2819 'International Tables Vol C Tables 4.2.6.8 and 6.1.1.4'
Li Li -0.0003 0.0001 'International Tables Vol C Tables 4.2.6.8 and 6.1.1.4'
S S 0.1246 0.1234 'International Tables Vol C Tables 4.2.6.8 and 6.1.1.4'
Sb Sb -0.5866 1.5461 'International Tables Vol C Tables 4.2.6.8 and 6.1.1.4'

loop_
_geom_angle_atom_site_label_1
_geom_angle_atom_site_label_2
_geom_angle_atom_site_label_3
_geom_angle
_geom_angle_site_symmetry_1
_geom_angle_site_symmetry_3
S4 Ba1 S2 91.51(2) 3_556 .
S4 Ba1 S2 91.51(2) 3_556 6_556
S2 Ba1 S2 107.76(4) . 6_556
S4 Ba1 S4 148.122(16) 3_556 5_566
S2 Ba1 S4 70.53(2) . 5_566
S2 Ba1 S4 70.53(2) 6_556 5_566
S4 Ba1 S3 135.23(2) 3_556 4_556
S2 Ba1 S3 133.21(3) . 4_556
S2 Ba1 S3 78.27(3) 6_556 4_556
S4 Ba1 S3 68.27(3) 5_566 4_556
S4 Ba1 S3 135.23(2) 3_556 7_665
S2 Ba1 S3 78.27(3) . 7_665
S2 Ba1 S3 133.21(3) 6_556 7_665
S4 Ba1 S3 68.27(3) 5_566 7_665
S3 Ba1 S3 66.69(4) 4_556 7_665
S4 Ba1 S3 66.27(3) 3_556 3_556
S2 Ba1 S3 151.76(3) . 3_556
S2 Ba1 S3 90.75(3) 6_556 3_556
S4 Ba1 S3 137.16(2) 5_566 3_556
S3 Ba1 S3 70.37(3) 4_556 3_556
S3 Ba1 S3 104.75(3) 7_665 3_556
S4 Ba1 S3 66.27(3) 3_556 8_665
S2 Ba1 S3 90.75(3) . 8_665
S2 Ba1 S3 151.76(3) 6_556 8_665
S4 Ba1 S3 137.16(2) 5_566 8_665
S3 Ba1 S3 104.75(3) 4_556 8_665
S3 Ba1 S3 70.37(3) 7_665 8_665
S3 Ba1 S3 64.98(4) 3_556 8_665
S4 Ba1 Li1 134.95(11) 3_556 4_556
S2 Ba1 Li1 109.16(11) . 4_556
S2 Ba1 Li1 44.62(11) 6_556 4_556
S4 Ba1 Li1 40.95(11) 5_566 4_556
S3 Ba1 Li1 43.46(11) 4_556 4_556
S3 Ba1 Li1 88.95(11) 7_665 4_556
S3 Ba1 Li1 99.01(11) 3_556 4_556
S3 Ba1 Li1 148.01(11) 8_665 4_556
S4 Ba1 Li1 134.95(11) 3_556 7_665
S2 Ba1 Li1 44.62(11) . 7_665
S2 Ba1 Li1 109.16(11) 6_556 7_665
S4 Ba1 Li1 40.95(11) 5_566 7_665
S3 Ba1 Li1 88.95(11) 4_556 7_665
S3 Ba1 Li1 43.46(11) 7_665 7_665
S3 Ba1 Li1 148.01(11) 3_556 7_665
S3 Ba1 Li1 99.01(11) 8_665 7_665
Li1 Ba1 Li1 80.1(2) 4_556 7_665
S4 Ba1 Sb2 39.31(3) 3_556 3_556
S2 Ba1 Sb2 113.17(2) . 3_556
S2 Ba1 Sb2 113.17(2) 6_556 3_556
S4 Ba1 Sb2 172.57(3) 5_566 3_556
S3 Ba1 Sb2 105.68(2) 4_556 3_556
S3 Ba1 Sb2 105.68(2) 7_665 3_556
S3 Ba1 Sb2 38.648(18) 3_556 3_556
S3 Ba1 Sb2 38.648(18) 8_665 3_556
Li1 Ba1 Sb2 137.14(11) 4_556 3_556
Li1 Ba1 Sb2 137.14(11) 7_665 3_556
S4 Ba1 Ba1 103.96(3) 3_556 5_666
S2 Ba1 Ba1 124.41(2) . 5_666
S2 Ba1 Ba1 124.41(2) 6_556 5_666
S4 Ba1 Ba1 107.92(3) 5_566 5_666
S3 Ba1 Ba1 53.227(18) 4_556 5_666
S3 Ba1 Ba1 53.227(18) 7_665 5_666
S3 Ba1 Ba1 51.52(2) 3_556 5_666
S3 Ba1 Ba1 51.52(2) 8_665 5_666
Li1 Ba1 Ba1 96.60(11) 4_556 5_666
Li1 Ba1 Ba1 96.60(11) 7_665 5_666
Sb2 Ba1 Ba1 64.656(15) 3_556 5_666
S1 Ba2 S1 142.001(17) 3_455 .
S1 Ba2 S2 71.83(3) 3_455 2_565
S1 Ba2 S2 136.69(2) . 2_565
S1 Ba2 S2 71.83(3) 3_455 5_565
S1 Ba2 S2 136.69(2) . 5_565
S2 Ba2 S2 65.18(4) 2_565 5_565
S1 Ba2 S2 139.97(2) 3_455 .
S1 Ba2 S2 67.36(3) . .
S2 Ba2 S2 70.86(3) 2_565 .
S2 Ba2 S2 104.48(3) 5_565 .
S1 Ba2 S2 139.97(2) 3_455 6
S1 Ba2 S2 67.36(3) . 6
S2 Ba2 S2 104.48(3) 2_565 6
S2 Ba2 S2 70.86(3) 5_565 6
S2 Ba2 S2 64.88(4) . 6
S1 Ba2 S3 78.95(2) 3_455 6
S1 Ba2 S3 76.95(2) . 6
S2 Ba2 S3 146.36(3) 2_565 6
S2 Ba2 S3 90.35(3) 5_565 6
S2 Ba2 S3 140.85(3) . 6
S2 Ba2 S3 87.27(3) 6 6
S1 Ba2 S3 78.95(2) 3_455 .
S1 Ba2 S3 76.95(2) . .
S2 Ba2 S3 90.35(3) 2_565 .
S2 Ba2 S3 146.36(2) 5_565 .
S2 Ba2 S3 87.27(3) . .
S2 Ba2 S3 140.85(3) 6 .
S3 Ba2 S3 100.21(4) 6 .
S1 Ba2 Sb1 178.32(3) 3_455 .
S1 Ba2 Sb1 39.68(3) . .
S2 Ba2 Sb1 106.79(2) 2_565 .
S2 Ba2 Sb1 106.79(2) 5_565 .
S2 Ba2 Sb1 39.123(18) . .
S2 Ba2 Sb1 39.123(18) 6 .
S3 Ba2 Sb1 102.092(19) 6 .
S3 Ba2 Sb1 102.092(19) . .
S1 Ba2 Li1 38.54(10) 3_455 3_455
S1 Ba2 Li1 141.22(10) . 3_455
S2 Ba2 Li1 81.50(10) 2_565 3_455
S2 Ba2 Li1 40.96(11) 5_565 3_455
S2 Ba2 Li1 143.84(11) . 3_455
S2 Ba2 Li1 101.68(10) 6 3_455
S3 Ba2 Li1 65.15(10) 6 3_455
S3 Ba2 Li1 116.42(11) . 3_455
Sb1 Ba2 Li1 140.73(10) . 3_455
S1 Ba2 Li1 38.54(10) 3_455 8_565
S1 Ba2 Li1 141.22(10) . 8_565
S2 Ba2 Li1 40.96(11) 2_565 8_565
S2 Ba2 Li1 81.50(10) 5_565 8_565
S2 Ba2 Li1 101.68(10) . 8_565
S2 Ba2 Li1 143.84(11) 6 8_565
S3 Ba2 Li1 116.42(11) 6 8_565
S3 Ba2 Li1 65.15(10) . 8_565
Sb1 Ba2 Li1 140.73(10) . 8_565
Li1 Ba2 Li1 68.64(19) 3_455 8_565
S1 Ba2 Li1 117.20(10) 3_455 .
S1 Ba2 Li1 38.21(9) . .
S2 Ba2 Li1 112.46(10) 2_565 .
S2 Ba2 Li1 170.08(11) 5_565 .
S2 Ba2 Li1 66.11(11) . .
S2 Ba2 Li1 101.27(10) 6 .
S3 Ba2 Li1 95.39(10) 6 .
S3 Ba2 Li1 40.10(10) . .
Sb1 Ba2 Li1 64.10(10) . .
Li1 Ba2 Li1 148.91(6) 3_455 .
Li1 Ba2 Li1 103.02(13) 8_565 .
S2 Sb1 S2 95.07(5) 6 .
S2 Sb1 S1 95.03(3) 6 .
S2 Sb1 S1 95.03(3) . .
S2 Sb1 Ba2 60.20(3) 6 .
S2 Sb1 Ba2 60.20(3) . .
S1 Sb1 Ba2 54.87(3) . .
S3 Sb2 S3 97.33(5) . 6_556
S3 Sb2 S4 94.41(3) . .
S3 Sb2 S4 94.41(3) 6_556 .
S3 Sb2 Ba1 60.81(3) . 3_456
S3 Sb2 Ba1 60.81(3) 6_556 3_456
S4 Sb2 Ba1 54.29(3) . 3_456
Li1 S1 Li1 129.5(3) 6 .
Li1 S1 Sb1 114.91(18) 6 .
Li1 S1 Sb1 114.91(18) . .
Li1 S1 Ba2 88.02(16) 6 3
Li1 S1 Ba2 88.02(16) . 3
Sb1 S1 Ba2 103.79(4) . 3
Li1 S1 Ba2 88.05(16) 6 .
Li1 S1 Ba2 88.05(16) . .
Sb1 S1 Ba2 85.45(4) . .
Ba2 S1 Ba2 170.76(5) 3 .
Sb1 S2 Li1 89.42(15) . 7_665
Sb1 S2 Ba1 101.63(4) . .
Li1 S2 Ba1 72.82(14) 7_665 .
Sb1 S2 Ba2 96.19(4) . 5_565
Li1 S2 Ba2 80.27(15) 7_665 5_565
Ba1 S2 Ba2 147.33(3) . 5_565
Sb1 S2 Ba2 80.68(3) . .
Li1 S2 Ba2 152.58(14) 7_665 .
Ba1 S2 Ba2 134.12(3) . .
Ba2 S2 Ba2 75.52(3) 5_565 .
Sb2 S3 Li1 97.60(16) . .
Sb2 S3 Ba1 94.08(3) . 7_655
Li1 S3 Ba1 71.31(16) . 7_655
Sb2 S3 Ba2 98.82(4) . .
Li1 S3 Ba2 81.05(15) . .
Ba1 S3 Ba2 150.80(3) 7_655 .
Sb2 S3 Ba1 80.55(3) . 3_456
Li1 S3 Ba1 146.30(16) . 3_456
Ba1 S3 Ba1 75.25(3) 7_655 3_456
Ba2 S3 Ba1 132.62(3) . 3_456
Li1 S4 Li1 140.8(3) 8_565 3_456
Li1 S4 Sb2 105.73(16) 8_565 .
Li1 S4 Sb2 105.73(16) 3_456 .
Li1 S4 Ba1 102.35(18) 8_565 3_456
Li1 S4 Ba1 102.35(18) 3_456 3_456
Sb2 S4 Ba1 86.40(4) . 3_456
Li1 S4 Ba1 73.59(18) 8_565 5_566
Li1 S4 Ba1 73.59(18) 3_456 5_566
Sb2 S4 Ba1 111.36(5) . 5_566
Ba1 S4 Ba1 162.24(5) 3_456 5_566
S4 Li1 S1 137.7(3) 3_556 .
S4 Li1 S3 98.7(2) 3_556 .
S1 Li1 S3 110.1(2) . .
S4 Li1 S2 99.6(2) 3_556 7_655
S1 Li1 S2 99.2(2) . 7_655
S3 Li1 S2 109.2(3) . 7_655
S4 Li1 Ba1 65.45(15) 3_556 7_655
S1 Li1 Ba1 155.2(3) . 7_655
S3 Li1 Ba1 65.23(15) . 7_655
S2 Li1 Ba1 62.56(15) 7_655 7_655
S4 Li1 Ba2 108.1(2) 3_556 3
S1 Li1 Ba2 53.45(12) . 3
S3 Li1 Ba2 151.8(2) . 3
S2 Li1 Ba2 58.77(13) 7_655 3
Ba1 Li1 Ba2 118.66(19) 7_655 3
S4 Li1 Ba2 130.0(3) 3_556 .
S1 Li1 Ba2 53.75(13) . .
S3 Li1 Ba2 58.85(13) . .
S2 Li1 Ba2 129.1(2) 7_655 .
Ba1 Li1 Ba2 123.34(18) 7_655 .
Ba2 Li1 Ba2 106.78(15) 3 .

loop_
_geom_bond_atom_site_label_1
_geom_bond_atom_site_label_2
_geom_bond_distance
_geom_bond_site_symmetry_2
Ba1 S4 3.1245(16) 3_556
Ba1 S2 3.2187(11) .
Ba1 S2 3.2187(11) 6_556
Ba1 S4 3.2856(15) 5_566
Ba1 S3 3.3214(11) 4_556
Ba1 S3 3.3214(11) 7_665
Ba1 S3 3.3986(11) 3_556
Ba1 S3 3.3986(11) 8_665
Ba1 Li1 3.465(7) 4_556
Ba1 Li1 3.465(7) 7_665
Ba1 Sb2 3.8403(9) 3_556
Ba1 Ba1 4.1031(12) 5_666
Ba2 S1 3.0789(14) 3_455
Ba2 S1 3.1131(14) .
Ba2 S2 3.3230(11) 2_565
Ba2 S2 3.3230(11) 5_565
Ba2 S2 3.3369(11) .
Ba2 S2 3.3369(11) 6
Ba2 S3 3.3425(12) 6
Ba2 S3 3.3425(12) .
Ba2 Sb1 3.7945(9) .
Ba2 Li1 3.830(6) 3_455
Ba2 Li1 3.830(6) 8_565
Ba2 Li1 3.858(7) .
Sb1 S2 2.4264(11) 6
Sb1 S2 2.4264(11) .
Sb1 S1 2.4303(15) .
Sb2 S3 2.4314(11) .
Sb2 S3 2.4314(11) 6_556
Sb2 S4 2.4375(14) .
Sb2 Ba1 3.8403(9) 3_456
S1 Li1 2.388(6) 6
S1 Li1 2.388(6) .
S1 Ba2 3.0789(14) 3
S2 Li1 2.548(7) 7_665
S2 Ba2 3.3230(11) 5_565
S3 Li1 2.516(7) .
S3 Ba1 3.3214(11) 7_655
S3 Ba1 3.3986(11) 3_456
S4 Li1 2.367(6) 8_565
S4 Li1 2.367(6) 3_456
S4 Ba1 3.1245(16) 3_456
S4 Ba1 3.2856(15) 5_566
Li1 S4 2.367(6) 3_556
Li1 S2 2.548(7) 7_655
Li1 Ba1 3.465(7) 7_655
Li1 Ba2 3.830(6) 3

loop_
_geom_torsion_atom_site_label_1
_geom_torsion_atom_site_label_2
_geom_torsion_atom_site_label_3
_geom_torsion_atom_site_label_4
_geom_torsion
_geom_torsion_site_symmetry_1
_geom_torsion_site_symmetry_4
S1 Ba2 Sb1 S2 -58.22(3) 3_455 6
S1 Ba2 Sb1 S2 121.78(3) . 6
S2 Ba2 Sb1 S2 -92.46(4) 2_565 6
S2 Ba2 Sb1 S2 -23.99(3) 5_565 6
S2 Ba2 Sb1 S2 -116.45(6) . 6
S3 Ba2 Sb1 S2 70.09(4) 6 6
S3 Ba2 Sb1 S2 173.46(3) . 6
Li1 Ba2 Sb1 S2 4.73(17) 3_455 6
Li1 Ba2 Sb1 S2 -121.18(17) 8_565 6
Li1 Ba2 Sb1 S2 160.25(11) . 6
S1 Ba2 Sb1 S2 58.22(3) 3_455 .
S1 Ba2 Sb1 S2 -121.78(3) . .
S2 Ba2 Sb1 S2 23.99(3) 2_565 .
S2 Ba2 Sb1 S2 92.46(4) 5_565 .
S2 Ba2 Sb1 S2 116.45(6) 6 .
S3 Ba2 Sb1 S2 -173.46(3) 6 .
S3 Ba2 Sb1 S2 -70.09(4) . .
Li1 Ba2 Sb1 S2 121.18(17) 3_455 .
Li1 Ba2 Sb1 S2 -4.73(17) 8_565 .
Li1 Ba2 Sb1 S2 -83.30(11) . .
S1 Ba2 Sb1 S1 180.0 3_455 .
S2 Ba2 Sb1 S1 145.76(2) 2_565 .
S2 Ba2 Sb1 S1 -145.76(2) 5_565 .
S2 Ba2 Sb1 S1 121.78(3) . .
S2 Ba2 Sb1 S1 -121.78(3) 6 .
S3 Ba2 Sb1 S1 -51.69(2) 6 .
S3 Ba2 Sb1 S1 51.69(2) . .
Li1 Ba2 Sb1 S1 -117.05(17) 3_455 .
Li1 Ba2 Sb1 S1 117.05(17) 8_565 .
Li1 Ba2 Sb1 S1 38.48(11) . .
S2 Sb1 S1 Li1 37.94(18) 6 6
S2 Sb1 S1 Li1 133.50(18) . 6
Ba2 Sb1 S1 Li1 85.72(18) . 6
S2 Sb1 S1 Li1 -133.50(18) 6 .
S2 Sb1 S1 Li1 -37.94(18) . .
Ba2 Sb1 S1 Li1 -85.72(18) . .
S2 Sb1 S1 Ba2 132.22(3) 6 3
S2 Sb1 S1 Ba2 -132.22(3) . 3
Ba2 Sb1 S1 Ba2 180.0 . 3
S2 Sb1 S1 Ba2 -47.78(3) 6 .
S2 Sb1 S1 Ba2 47.78(3) . .
S1 Ba2 S1 Li1 64.82(17) 3_455 6
S2 Ba2 S1 Li1 -166.93(17) 2_565 6
S2 Ba2 S1 Li1 -63.44(18) 5_565 6
S2 Ba2 S1 Li1 -150.72(18) . 6
S2 Ba2 S1 Li1 -79.65(18) 6 6
S3 Ba2 S1 Li1 12.86(17) 6 6
S3 Ba2 S1 Li1 116.77(18) . 6
Sb1 Ba2 S1 Li1 -115.18(17) . 6
Li1 Ba2 S1 Li1 0.6(3) 3_455 6
Li1 Ba2 S1 Li1 129.01(14) 8_565 6
Li1 Ba2 S1 Li1 129.6(3) . 6
S1 Ba2 S1 Li1 -64.82(17) 3_455 .
S2 Ba2 S1 Li1 63.44(18) 2_565 .
S2 Ba2 S1 Li1 166.93(17) 5_565 .
S2 Ba2 S1 Li1 79.65(18) . .
S2 Ba2 S1 Li1 150.72(18) 6 .
S3 Ba2 S1 Li1 -116.77(18) 6 .
S3 Ba2 S1 Li1 -12.86(17) . .
Sb1 Ba2 S1 Li1 115.18(17) . .
Li1 Ba2 S1 Li1 -129.01(14) 3_455 .
Li1 Ba2 S1 Li1 -0.6(3) 8_565 .
S1 Ba2 S1 Sb1 180.0 3_455 .
S2 Ba2 S1 Sb1 -51.74(4) 2_565 .
S2 Ba2 S1 Sb1 51.74(4) 5_565 .
S2 Ba2 S1 Sb1 -35.53(2) . .
S2 Ba2 S1 Sb1 35.53(2) 6 .
S3 Ba2 S1 Sb1 128.04(2) 6 .
S3 Ba2 S1 Sb1 -128.04(2) . .
Li1 Ba2 S1 Sb1 115.81(18) 3_455 .
Li1 Ba2 S1 Sb1 -115.81(18) 8_565 .
Li1 Ba2 S1 Sb1 -115.18(17) . .
S1 Ba2 S1 Ba2 0.0 3_455 3
S2 Ba2 S1 Ba2 128.26(4) 2_565 3
S2 Ba2 S1 Ba2 -128.26(4) 5_565 3
S2 Ba2 S1 Ba2 144.47(2) . 3
S2 Ba2 S1 Ba2 -144.47(2) 6 3
S3 Ba2 S1 Ba2 -51.96(2) 6 3
S3 Ba2 S1 Ba2 51.96(2) . 3
Sb1 Ba2 S1 Ba2 180.0 . 3
Li1 Ba2 S1 Ba2 -64.19(18) 3_455 3
Li1 Ba2 S1 Ba2 64.19(18) 8_565 3
Li1 Ba2 S1 Ba2 64.82(17) . 3
S2 Sb1 S2 Li1 -103.06(15) 6 7_665
S1 Sb1 S2 Li1 161.41(15) . 7_665
Ba2 Sb1 S2 Li1 -154.33(15) . 7_665
S2 Sb1 S2 Ba1 -175.384(10) 6 .
S1 Sb1 S2 Ba1 89.09(3) . .
Ba2 Sb1 S2 Ba1 133.35(4) . .
S2 Sb1 S2 Ba2 -22.91(4) 6 5_565
S1 Sb1 S2 Ba2 -118.44(3) . 5_565
Ba2 Sb1 S2 Ba2 -74.18(3) . 5_565
S2 Sb1 S2 Ba2 51.26(4) 6 .
S1 Sb1 S2 Ba2 -44.26(3) . .
S4 Ba1 S2 Sb1 -82.65(3) 3_556 .
S2 Ba1 S2 Sb1 -174.712(12) 6_556 .
S4 Ba1 S2 Sb1 124.27(4) 5_566 .
S3 Ba1 S2 Sb1 94.83(4) 4_556 .
S3 Ba1 S2 Sb1 53.40(3) 7_665 .
S3 Ba1 S2 Sb1 -45.97(7) 3_556 .
S3 Ba1 S2 Sb1 -16.37(3) 8_665 .
Li1 Ba1 S2 Sb1 138.12(12) 4_556 .
Li1 Ba1 S2 Sb1 85.73(16) 7_665 .
Sb2 Ba1 S2 Sb1 -48.81(4) 3_556 .
Ba1 Ba1 S2 Sb1 25.45(4) 5_666 .
S4 Ba1 S2 Li1 -168.37(15) 3_556 7_665
S2 Ba1 S2 Li1 99.56(15) 6_556 7_665
S4 Ba1 S2 Li1 38.54(15) 5_566 7_665
S3 Ba1 S2 Li1 9.10(16) 4_556 7_665
S3 Ba1 S2 Li1 -32.33(15) 7_665 7_665
S3 Ba1 S2 Li1 -131.70(16) 3_556 7_665
S3 Ba1 S2 Li1 -102.10(15) 8_665 7_665
Li1 Ba1 S2 Li1 52.39(18) 4_556 7_665
Sb2 Ba1 S2 Li1 -134.54(15) 3_556 7_665
Ba1 Ba1 S2 Li1 -60.28(15) 5_666 7_665
S4 Ba1 S2 Ba2 155.70(6) 3_556 5_565
S2 Ba1 S2 Ba2 63.63(7) 6_556 5_565
S4 Ba1 S2 Ba2 2.61(6) 5_566 5_565
S3 Ba1 S2 Ba2 -26.82(8) 4_556 5_565
S3 Ba1 S2 Ba2 -68.26(6) 7_665 5_565
S3 Ba1 S2 Ba2 -167.63(5) 3_556 5_565
S3 Ba1 S2 Ba2 -138.03(6) 8_665 5_565
Li1 Ba1 S2 Ba2 16.46(13) 4_556 5_565
Li1 Ba1 S2 Ba2 -35.93(16) 7_665 5_565
Sb2 Ba1 S2 Ba2 -170.47(5) 3_556 5_565
Ba1 Ba1 S2 Ba2 -96.21(6) 5_666 5_565
S4 Ba1 S2 Ba2 5.59(5) 3_556 .
S2 Ba1 S2 Ba2 -86.48(5) 6_556 .
S4 Ba1 S2 Ba2 -147.50(5) 5_566 .
S3 Ba1 S2 Ba2 -176.94(3) 4_556 .
S3 Ba1 S2 Ba2 141.63(5) 7_665 .
S3 Ba1 S2 Ba2 42.26(8) 3_556 .
S3 Ba1 S2 Ba2 71.86(4) 8_665 .
Li1 Ba1 S2 Ba2 -133.65(12) 4_556 .
Li1 Ba1 S2 Ba2 173.96(16) 7_665 .
Sb2 Ba1 S2 Ba2 39.42(5) 3_556 .
Ba1 Ba1 S2 Ba2 113.68(4) 5_666 .
S1 Ba2 S2 Sb1 -177.78(4) 3_455 .
S1 Ba2 S2 Sb1 36.02(2) . .
S2 Ba2 S2 Sb1 -155.67(3) 2_565 .
S2 Ba2 S2 Sb1 -98.93(3) 5_565 .
S2 Ba2 S2 Sb1 -38.61(3) 6 .
S3 Ba2 S2 Sb1 10.16(5) 6 .
S3 Ba2 S2 Sb1 113.01(3) . .
Li1 Ba2 S2 Sb1 -113.39(16) 3_455 .
Li1 Ba2 S2 Sb1 176.95(11) 8_565 .
Li1 Ba2 S2 Sb1 77.74(10) . .
S1 Ba2 S2 Li1 -107.6(3) 3_455 7_665
S1 Ba2 S2 Li1 106.2(3) . 7_665
S2 Ba2 S2 Li1 -85.5(3) 2_565 7_665
S2 Ba2 S2 Li1 -28.7(3) 5_565 7_665
S2 Ba2 S2 Li1 31.6(3) 6 7_665
S3 Ba2 S2 Li1 80.3(3) 6 7_665
S3 Ba2 S2 Li1 -176.8(3) . 7_665
Sb1 Ba2 S2 Li1 70.2(3) . 7_665
Li1 Ba2 S2 Li1 -43.2(5) 3_455 7_665
Li1 Ba2 S2 Li1 -112.9(3) 8_565 7_665
Li1 Ba2 S2 Li1 147.9(3) . 7_665
S1 Ba2 S2 Ba1 85.02(6) 3_455 .
S1 Ba2 S2 Ba1 -61.18(4) . .
S2 Ba2 S2 Ba1 107.13(4) 2_565 .
S2 Ba2 S2 Ba1 163.87(5) 5_565 .
S2 Ba2 S2 Ba1 -135.80(4) 6 .
S3 Ba2 S2 Ba1 -87.04(6) 6 .
S3 Ba2 S2 Ba1 15.82(4) . .
Sb1 Ba2 S2 Ba1 -97.20(5) . .
Li1 Ba2 S2 Ba1 149.42(16) 3_455 .
Li1 Ba2 S2 Ba1 79.75(11) 8_565 .
Li1 Ba2 S2 Ba1 -19.46(11) . .
S1 Ba2 S2 Ba2 -78.85(5) 3_455 5_565
S1 Ba2 S2 Ba2 134.95(3) . 5_565
S2 Ba2 S2 Ba2 -56.74(3) 2_565 5_565
S2 Ba2 S2 Ba2 0.0 5_565 5_565
S2 Ba2 S2 Ba2 60.33(2) 6 5_565
S3 Ba2 S2 Ba2 109.09(4) 6 5_565
S3 Ba2 S2 Ba2 -148.05(2) . 5_565
Sb1 Ba2 S2 Ba2 98.93(3) . 5_565
Li1 Ba2 S2 Ba2 -14.45(16) 3_455 5_565
Li1 Ba2 S2 Ba2 -84.12(11) 8_565 5_565
Li1 Ba2 S2 Ba2 176.68(10) . 5_565
S3 Sb2 S3 Li1 -95.40(16) 6_556 .
S4 Sb2 S3 Li1 169.57(16) . .
Ba1 Sb2 S3 Li1 -145.96(16) 3_456 .
S3 Sb2 S3 Ba1 -23.73(4) 6_556 7_655
S4 Sb2 S3 Ba1 -118.77(3) . 7_655
Ba1 Sb2 S3 Ba1 -74.30(3) 3_456 7_655
S3 Sb2 S3 Ba2 -177.459(10) 6_556 .
S4 Sb2 S3 Ba2 87.51(3) . .
Ba1 Sb2 S3 Ba2 131.97(3) 3_456 .
S3 Sb2 S3 Ba1 50.57(4) 6_556 3_456
S4 Sb2 S3 Ba1 -44.47(3) . 3_456
S1 Ba2 S3 Sb2 -100.89(3) 3_455 .
S1 Ba2 S3 Sb2 108.71(3) . .
S2 Ba2 S3 Sb2 -29.49(3) 2_565 .
S2 Ba2 S3 Sb2 -71.02(5) 5_565 .
S2 Ba2 S3 Sb2 41.33(3) . .
S2 Ba2 S3 Sb2 84.30(4) 6 .
S3 Ba2 S3 Sb2 -177.383(11) 6 .
Sb1 Ba2 S3 Sb2 77.77(3) . .
Li1 Ba2 S3 Sb2 -110.17(12) 3_455 .
Li1 Ba2 S3 Sb2 -62.88(12) 8_565 .
Li1 Ba2 S3 Sb2 96.38(16) . .
S1 Ba2 S3 Li1 162.73(16) 3_455 .
S1 Ba2 S3 Li1 12.34(16) . .
S2 Ba2 S3 Li1 -125.87(16) 2_565 .
S2 Ba2 S3 Li1 -167.40(16) 5_565 .
S2 Ba2 S3 Li1 -55.04(16) . .
S2 Ba2 S3 Li1 -12.07(17) 6 .
S3 Ba2 S3 Li1 86.24(16) 6 .
Sb1 Ba2 S3 Li1 -18.61(16) . .
Li1 Ba2 S3 Li1 153.45(8) 3_455 .
Li1 Ba2 S3 Li1 -159.25(16) 8_565 .
S1 Ba2 S3 Ba1 143.93(7) 3_455 7_655
S1 Ba2 S3 Ba1 -6.46(7) . 7_655
S2 Ba2 S3 Ba1 -144.67(7) 2_565 7_655
S2 Ba2 S3 Ba1 173.80(5) 5_565 7_655
S2 Ba2 S3 Ba1 -73.85(7) . 7_655
S2 Ba2 S3 Ba1 -30.87(9) 6 7_655
S3 Ba2 S3 Ba1 67.44(8) 6 7_655
Sb1 Ba2 S3 Ba1 -37.41(7) . 7_655
Li1 Ba2 S3 Ba1 134.65(13) 3_455 7_655
Li1 Ba2 S3 Ba1 -178.05(14) 8_565 7_655
Li1 Ba2 S3 Ba1 -18.80(17) . 7_655
S1 Ba2 S3 Ba1 -15.65(4) 3_455 3_456
S1 Ba2 S3 Ba1 -166.05(5) . 3_456
S2 Ba2 S3 Ba1 55.74(4) 2_565 3_456
S2 Ba2 S3 Ba1 14.22(7) 5_565 3_456
S2 Ba2 S3 Ba1 126.57(4) . 3_456
S2 Ba2 S3 Ba1 169.54(3) 6 3_456
S3 Ba2 S3 Ba1 -92.15(4) 6 3_456
Sb1 Ba2 S3 Ba1 163.01(4) . 3_456
Li1 Ba2 S3 Ba1 -24.93(12) 3_455 3_456
Li1 Ba2 S3 Ba1 22.36(12) 8_565 3_456
Li1 Ba2 S3 Ba1 -178.39(17) . 3_456
S3 Sb2 S4 Li1 -52.97(19) . 8_565
S3 Sb2 S4 Li1 -150.68(19) 6_556 8_565
Ba1 Sb2 S4 Li1 -101.83(19) 3_456 8_565
S3 Sb2 S4 Li1 150.68(19) . 3_456
S3 Sb2 S4 Li1 52.97(19) 6_556 3_456
Ba1 Sb2 S4 Li1 101.83(19) 3_456 3_456
S3 Sb2 S4 Ba1 48.86(3) . 3_456
S3 Sb2 S4 Ba1 -48.86(3) 6_556 3_456
S3 Sb2 S4 Ba1 -131.14(3) . 5_566
S3 Sb2 S4 Ba1 131.14(3) 6_556 5_566
Ba1 Sb2 S4 Ba1 180.0 3_456 5_566
Li1 S1 Li1 S4 161.94(16) 6 3_556
Sb1 S1 Li1 S4 -28.1(5) . 3_556
Ba2 S1 Li1 S4 76.2(4) 3 3_556
Ba2 S1 Li1 S4 -112.2(4) . 3_556
Li1 S1 Li1 S3 -68.0(5) 6 .
Sb1 S1 Li1 S3 101.9(2) . .
Ba2 S1 Li1 S3 -153.8(2) 3 .
Ba2 S1 Li1 S3 17.9(2) . .
Li1 S1 Li1 S2 46.5(5) 6 7_655
Sb1 S1 Li1 S2 -143.56(14) . 7_655
Ba2 S1 Li1 S2 -39.28(17) 3 7_655
Ba2 S1 Li1 S2 132.36(18) . 7_655
Li1 S1 Li1 Ba1 6.3(9) 6 7_655
Sb1 S1 Li1 Ba1 176.2(5) . 7_655
Ba2 S1 Li1 Ba1 -79.5(6) 3 7_655
Ba2 S1 Li1 Ba1 92.1(6) . 7_655
Li1 S1 Li1 Ba2 85.8(3) 6 3
Sb1 S1 Li1 Ba2 -104.29(9) . 3
Ba2 S1 Li1 Ba2 171.64(4) . 3
Li1 S1 Li1 Ba2 -85.9(3) 6 .
Sb1 S1 Li1 Ba2 84.07(9) . .
Ba2 S1 Li1 Ba2 -171.64(4) 3 .
Sb2 S3 Li1 S4 34.0(2) . 3_556
Ba1 S3 Li1 S4 -57.73(18) 7_655 3_556
Ba2 S3 Li1 S4 131.8(2) . 3_556
Ba1 S3 Li1 S4 -50.3(4) 3_456 3_556
Sb2 S3 Li1 S1 -114.6(2) . .
Ba1 S3 Li1 S1 153.6(3) 7_655 .
Ba2 S3 Li1 S1 -16.8(2) . .
Ba1 S3 Li1 S1 161.06(10) 3_456 .
Sb2 S3 Li1 S2 137.45(18) . 7_655
Ba1 S3 Li1 S2 45.69(17) 7_655 7_655
Ba2 S3 Li1 S2 -124.8(2) . 7_655
Ba1 S3 Li1 S2 53.1(4) 3_456 7_655
Sb2 S3 Li1 Ba1 91.76(7) . 7_655
Ba2 S3 Li1 Ba1 -170.45(8) . 7_655
Ba1 S3 Li1 Ba1 7.4(3) 3_456 7_655
Sb2 S3 Li1 Ba2 -163.3(5) . 3
Ba1 S3 Li1 Ba2 104.9(6) 7_655 3
Ba2 S3 Li1 Ba2 -65.5(5) . 3
Ba1 S3 Li1 Ba2 112.3(5) 3_456 3
Sb2 S3 Li1 Ba2 -97.80(5) . .
Ba1 S3 Li1 Ba2 170.45(8) 7_655 .
Ba1 S3 Li1 Ba2 177.9(2) 3_456 .
S1 Ba2 Li1 S4 -93.1(3) 3_455 3_556
S1 Ba2 Li1 S4 125.6(4) . 3_556
S2 Ba2 Li1 S4 -12.8(3) 2_565 3_556
S2 Ba2 Li1 S4 61.4(7) 5_565 3_556
S2 Ba2 Li1 S4 42.4(3) . 3_556
S2 Ba2 Li1 S4 98.2(3) 6 3_556
S3 Ba2 Li1 S4 -173.5(3) 6 3_556
S3 Ba2 Li1 S4 -74.0(3) . 3_556
Sb1 Ba2 Li1 S4 85.7(3) . 3_556
Li1 Ba2 Li1 S4 -124.8(2) 3_455 3_556
Li1 Ba2 Li1 S4 -54.8(3) 8_565 3_556
S1 Ba2 Li1 S1 141.21(10) 3_455 .
S2 Ba2 Li1 S1 -138.40(11) 2_565 .
S2 Ba2 Li1 S1 -64.2(6) 5_565 .
S2 Ba2 Li1 S1 -83.23(15) . .
S2 Ba2 Li1 S1 -27.41(16) 6 .
S3 Ba2 Li1 S1 60.88(15) 6 .
S3 Ba2 Li1 S1 160.3(3) . .
Sb1 Ba2 Li1 S1 -39.96(11) . .
Li1 Ba2 Li1 S1 109.5(3) 3_455 .
Li1 Ba2 Li1 S1 179.6(2) 8_565 .
S1 Ba2 Li1 S3 -19.12(17) 3_455 .
S1 Ba2 Li1 S3 -160.3(3) . .
S2 Ba2 Li1 S3 61.27(16) 2_565 .
S2 Ba2 Li1 S3 135.5(5) 5_565 .
S2 Ba2 Li1 S3 116.44(14) . .
S2 Ba2 Li1 S3 172.26(11) 6 .
S3 Ba2 Li1 S3 -99.45(13) 6 .
Sb1 Ba2 Li1 S3 159.71(17) . .
Li1 Ba2 Li1 S3 -50.8(2) 3_455 .
Li1 Ba2 Li1 S3 19.26(12) 8_565 .
S1 Ba2 Li1 S2 71.1(3) 3_455 7_655
S1 Ba2 Li1 S2 -70.1(2) . 7_655
S2 Ba2 Li1 S2 151.5(2) 2_565 7_655
S2 Ba2 Li1 S2 -134.3(4) 5_565 7_655
S2 Ba2 Li1 S2 -153.3(3) . 7_655
S2 Ba2 Li1 S2 -97.5(3) 6 7_655
S3 Ba2 Li1 S2 -9.2(3) 6 7_655
S3 Ba2 Li1 S2 90.3(3) . 7_655
Sb1 Ba2 Li1 S2 -110.0(3) . 7_655
Li1 Ba2 Li1 S2 39.4(4) 3_455 7_655
Li1 Ba2 Li1 S2 109.5(3) 8_565 7_655
S1 Ba2 Li1 Ba1 -8.7(2) 3_455 7_655
S1 Ba2 Li1 Ba1 -149.9(3) . 7_655
S2 Ba2 Li1 Ba1 71.7(2) 2_565 7_655
S2 Ba2 Li1 Ba1 145.8(4) 5_565 7_655
S2 Ba2 Li1 Ba1 126.8(2) . 7_655
S2 Ba2 Li1 Ba1 -177.35(18) 6 7_655
S3 Ba2 Li1 Ba1 -89.1(2) 6 7_655
S3 Ba2 Li1 Ba1 10.39(8) . 7_655
Sb1 Ba2 Li1 Ba1 170.1(2) . 7_655
Li1 Ba2 Li1 Ba1 -40.4(3) 3_455 7_655
Li1 Ba2 Li1 Ba1 29.66(19) 8_565 7_655
S1 Ba2 Li1 Ba2 134.21(12) 3_455 3
S1 Ba2 Li1 Ba2 -7.01(4) . 3
S2 Ba2 Li1 Ba2 -145.41(11) 2_565 3
S2 Ba2 Li1 Ba2 -71.2(6) 5_565 3
S2 Ba2 Li1 Ba2 -90.24(16) . 3
S2 Ba2 Li1 Ba2 -34.41(16) 6 3
S3 Ba2 Li1 Ba2 53.87(15) 6 3
S3 Ba2 Li1 Ba2 153.3(3) . 3
Sb1 Ba2 Li1 Ba2 -46.97(12) . 3
Li1 Ba2 Li1 Ba2 102.5(3) 3_455 3
Li1 Ba2 Li1 Ba2 172.6(2) 8_565 3
